data_7247546
loop_
_publ_author_name
'Durka, Krzysztof'
'Zuba, Adam'
'Marek-Urban, Paulina H.'
'Nowicki, Krzysztof'
'Drapa\/la, Jakub'
'Wo\'zniak, Krzysztof'
'Luli\'nski, Sergiusz'

_publ_section_title
;
 Exploring the effect of substitution patterns on the symmetry of
 hydrogen-bonded supramolecular motifs in functionalized
 benzosiloxaboroles
;
_journal_issue 45
_journal_name_full CrystEngComm
_journal_page_first 6329
_journal_page_last 6342
_journal_paper_doi 10.1039/D3CE00880K
_journal_volume 25
_journal_year 2023
_chemical_formula_moiety 'C9 H10 B N O2 Si'
_chemical_formula_sum 'C9 H10 B N O2 Si'
_chemical_formula_weight 203.08
_chemical_name_systematic
;
1,1-dimethyl-6-cyano-3-hydroxybenzo[c][1,2,3]siloxaborole
;
_space_group_crystal_system monoclinic
_space_group_IT_number 14
_space_group_name_Hall '-P 2ybc'
_space_group_name_H-M_alt 'P 1 21/c 1'
_atom_sites_solution_hydrogens mixed
_audit_creation_method SHELXL-2013
_audit_update_record
;
2023-10-01 deposited with the CCDC.	2023-10-20 downloaded from the CCDC.
;
_cell_angle_alpha 90
_cell_angle_beta 96.021(4)
_cell_angle_gamma 90
_cell_formula_units_Z 8
_cell_length_a 13.6654(6)
_cell_length_b 18.4040(7)
_cell_length_c 8.4758(3)
_cell_measurement_reflns_used 5296
_cell_measurement_temperature 100(2)
_cell_measurement_theta_max 73.0060
_cell_measurement_theta_min 4.7790
_cell_volume 2119.89(15)
_computing_cell_refinement
;
CrysAlisPro, Agilent Technologies,
Version 1.171.37.33 (release 27-03-2014 CrysAlis171 .NET)
(compiled Mar 27 2014,17:12:48)
;
_computing_data_collection
;
CrysAlisPro, Agilent Technologies,
Version 1.171.37.33 (release 27-03-2014 CrysAlis171 .NET)
(compiled Mar 27 2014,17:12:48)
;
_computing_data_reduction
;
CrysAlisPro, Agilent Technologies,
Version 1.171.37.33 (release 27-03-2014 CrysAlis171 .NET)
(compiled Mar 27 2014,17:12:48)
;
_computing_structure_refinement 'SHELXL-2013 (Sheldrick, 2013)'
_diffrn_ambient_environment air
_diffrn_ambient_temperature 100(2)
_diffrn_detector 'CCD plate'
_diffrn_detector_area_resol_mean 5.2195
_diffrn_detector_type Atlas
_diffrn_measured_fraction_theta_full 1.000
_diffrn_measured_fraction_theta_max 0.984
_diffrn_measurement_device 'four-circle diffractometer'
_diffrn_measurement_device_type 'SuperNova, Dual, Cu at zero, Atlas'
_diffrn_radiation_monochromator mirror
_diffrn_radiation_probe x-ray
_diffrn_radiation_type 'Cu K\a'
_diffrn_radiation_wavelength 1.54184
_diffrn_reflns_av_R_equivalents 0.0246
_diffrn_reflns_av_unetI/netI 0.0277
_diffrn_reflns_Laue_measured_fraction_full 1.000
_diffrn_reflns_Laue_measured_fraction_max 0.984
_diffrn_reflns_limit_h_max 15
_diffrn_reflns_limit_h_min -16
_diffrn_reflns_limit_k_max 22
_diffrn_reflns_limit_k_min -11
_diffrn_reflns_limit_l_max 9
_diffrn_reflns_limit_l_min -10
_diffrn_reflns_number 11211
_diffrn_reflns_point_group_measured_fraction_full 1.000
_diffrn_reflns_point_group_measured_fraction_max 0.984
_diffrn_reflns_theta_full 67.679
_diffrn_reflns_theta_max 73.064
_diffrn_reflns_theta_min 3.252
_diffrn_source 'sealed X-ray tube'
_diffrn_source_type 'SuperNova (Cu) X-ray Source'
_exptl_absorpt_coefficient_mu 1.739
_exptl_absorpt_correction_T_max 1.00000
_exptl_absorpt_correction_T_min 0.62970
_exptl_absorpt_correction_type multi-scan
_exptl_absorpt_process_details
;
CrysAlisPro, Agilent Technologies,
Version 1.171.37.33 (release 27-03-2014 CrysAlis171 .NET)
(compiled Mar 27 2014,17:12:48)
Empirical absorption correction using spherical harmonics,
 implemented in SCALE3 ABSPACK scaling algorithm.
;
_exptl_crystal_colour colourless
_exptl_crystal_density_diffrn 1.273
_exptl_crystal_description block
_exptl_crystal_F_000 848
_exptl_crystal_size_max 0.281
_exptl_crystal_size_mid 0.257
_exptl_crystal_size_min 0.142
_refine_diff_density_max 0.411
_refine_diff_density_min -0.302
_refine_diff_density_rms 0.048
_refine_ls_extinction_method none
_refine_ls_goodness_of_fit_ref 1.027
_refine_ls_hydrogen_treatment mixed
_refine_ls_matrix_type full
_refine_ls_number_parameters 265
_refine_ls_number_reflns 4181
_refine_ls_number_restraints 0
_refine_ls_restrained_S_all 1.027
_refine_ls_R_factor_all 0.0423
_refine_ls_R_factor_gt 0.0350
_refine_ls_shift/su_max 0.001
_refine_ls_shift/su_mean 0.000
_refine_ls_structure_factor_coef Fsqd
_refine_ls_weighting_details 'w=1/[\s^2^(Fo^2^)+(0.0528P)^2^+0.7947P] where P=(Fo^2^+2Fc^2^)/3'
_refine_ls_weighting_scheme calc
_refine_ls_wR_factor_gt 0.0921
_refine_ls_wR_factor_ref 0.0985
_reflns_Friedel_coverage 0.000
_reflns_number_gt 3605
_reflns_number_total 4181
_reflns_threshold_expression 'I > 2\s(I)'
_cod_data_source_file d3ce00880k2.cif
_cod_data_source_block 6-CN
_cod_depositor_comments 'Adding full bibliography for 7247541--7247563.cif.'
_cod_original_sg_symbol_H-M 'P 21/c'
_cod_database_code 7247546
_shelx_space_group_comment
;
The symmetry employed for this shelxl refinement is uniquely defined
by the following loop, which should always be used as a source of
symmetry information in preference to the above space-group names.
They are only intended as comments.
;
_shelxl_version_number 2013-4

loop_
_space_group_symop_operation_xyz
'x, y, z'
'-x, y+1/2, -z+1/2'
'-x, -y, -z'
'x, -y-1/2, z-1/2'

loop_
_atom_site_label
_atom_site_type_symbol
_atom_site_fract_x
_atom_site_fract_y
_atom_site_fract_z
_atom_site_U_iso_or_equiv
_atom_site_adp_type
_atom_site_occupancy
_atom_site_site_symmetry_order
_atom_site_calc_flag
_atom_site_refinement_flags_posn
_atom_site_refinement_flags_adp
_atom_site_refinement_flags_occupancy
_atom_site_disorder_assembly
_atom_site_disorder_group
H4A H 0.5955(18) 0.4272(14) 0.704(3) 0.049(7) Uiso 1 1 d . . . . .
H2A H 0.6748(17) 0.3639(13) 0.470(3) 0.041(6) Uiso 1 1 d . . . . .
Si1 Si 0.44950(3) 0.35196(2) 0.28613(5) 0.01883(12) Uani 1 1 d . . . . .
Si2 Si 0.80126(3) 0.39787(3) 0.92806(5) 0.02130(12) Uani 1 1 d . . . . .
O2 O 0.73252(9) 0.35289(7) 0.48336(14) 0.0272(3) Uani 1 1 d . . . . .
O4 O 0.53591(8) 0.43660(7) 0.69597(13) 0.0247(3) Uani 1 1 d . . . . .
O3 O 0.53064(7) 0.37725(6) 0.44172(13) 0.0211(2) Uani 1 1 d . . . . .
O1 O 0.72904(8) 0.39289(6) 0.75356(13) 0.0240(3) Uani 1 1 d . . . . .
C11 C 0.23946(11) 0.38888(9) 0.32260(19) 0.0225(3) Uani 1 1 d . . . . .
H11 H 0.2156 0.3647 0.2272 0.027 Uiso 1 1 calc R U . . .
C1 C 0.91456(11) 0.36446(9) 0.84365(18) 0.0208(3) Uani 1 1 d . . . . .
N1 N 1.25644(10) 0.30398(9) 0.95271(19) 0.0326(4) Uani 1 1 d . . . . .
C10 C 0.33890(11) 0.38699(9) 0.37652(18) 0.0198(3) Uani 1 1 d . . . . .
C6 C 0.88847(11) 0.34761(9) 0.68225(19) 0.0219(3) Uani 1 1 d . . . . .
C2 C 1.01016(11) 0.35337(9) 0.91142(19) 0.0218(3) Uani 1 1 d . . . . .
H2 H 1.0282 0.3647 1.0199 0.026 Uiso 1 1 calc R U . . .
N2 N -0.00821(11) 0.43567(10) 0.29496(18) 0.0375(4) Uani 1 1 d . . . . .
C5 C 0.95843(12) 0.31881(10) 0.5910(2) 0.0258(4) Uani 1 1 d . . . . .
H5 H 0.9404 0.3067 0.4829 0.031 Uiso 1 1 calc R U . . .
C18 C 0.07232(12) 0.43183(11) 0.3488(2) 0.0288(4) Uani 1 1 d . . . . .
C16 C 0.47288(12) 0.40303(9) 0.10618(19) 0.0238(3) Uani 1 1 d . . . . .
H16A H 0.4790 0.4549 0.1315 0.036 Uiso 1 1 calc R U . . .
H16B H 0.4180 0.3956 0.0236 0.036 Uiso 1 1 calc R U . . .
H16C H 0.5340 0.3857 0.0681 0.036 Uiso 1 1 calc R U . . .
C12 C 0.17487(11) 0.42672(10) 0.41028(19) 0.0243(3) Uani 1 1 d . . . . .
C14 C 0.30650(12) 0.45748(9) 0.60897(19) 0.0244(3) Uani 1 1 d . . . . .
H14 H 0.3295 0.4796 0.7071 0.029 Uiso 1 1 calc R U . . .
C4 C 1.05437(12) 0.30781(10) 0.6584(2) 0.0255(3) Uani 1 1 d . . . . .
H4 H 1.1024 0.2885 0.5966 0.031 Uiso 1 1 calc R U . . .
C13 C 0.20759(12) 0.46137(10) 0.55294(19) 0.0266(4) Uani 1 1 d . . . . .
H13 H 0.1628 0.4872 0.6106 0.032 Uiso 1 1 calc R U . . .
C15 C 0.37242(11) 0.42103(9) 0.52130(18) 0.0207(3) Uani 1 1 d . . . . .
C3 C 1.07966(11) 0.32535(9) 0.8178(2) 0.0222(3) Uani 1 1 d . . . . .
C9 C 1.17900(11) 0.31381(9) 0.8896(2) 0.0247(3) Uani 1 1 d . . . . .
B2 B 0.48677(13) 0.41233(10) 0.5608(2) 0.0204(3) Uani 1 1 d . . . . .
C7 C 0.80690(13) 0.49237(10) 1.0000(2) 0.0291(4) Uani 1 1 d . . . . .
H7A H 0.8396 0.5227 0.9262 0.044 Uiso 1 1 calc R U . . .
H7B H 0.8441 0.4942 1.1052 0.044 Uiso 1 1 calc R U . . .
H7C H 0.7400 0.5105 1.0067 0.044 Uiso 1 1 calc R U . . .
C17 C 0.45798(12) 0.25283(9) 0.2583(2) 0.0268(4) Uani 1 1 d . . . . .
H17A H 0.5237 0.2404 0.2304 0.040 Uiso 1 1 calc R U . . .
H17B H 0.4085 0.2374 0.1728 0.040 Uiso 1 1 calc R U . . .
H17C H 0.4462 0.2280 0.3569 0.040 Uiso 1 1 calc R U . . .
C8 C 0.75619(13) 0.33510(11) 1.0737(2) 0.0323(4) Uani 1 1 d . . . . .
H8A H 0.7427 0.2876 1.0241 0.048 Uiso 1 1 calc R U . . .
H8B H 0.6956 0.3546 1.1099 0.048 Uiso 1 1 calc R U . . .
H8C H 0.8063 0.3298 1.1646 0.048 Uiso 1 1 calc R U . . .
B1 B 0.77672(13) 0.36478(10) 0.6303(2) 0.0229(4) Uani 1 1 d . . . . .

loop_
_atom_site_aniso_label
_atom_site_aniso_U_11
_atom_site_aniso_U_22
_atom_site_aniso_U_33
_atom_site_aniso_U_23
_atom_site_aniso_U_13
_atom_site_aniso_U_12
Si1 0.0174(2) 0.0217(2) 0.0176(2) -0.00170(16) 0.00274(15) 0.00225(15)
Si2 0.0190(2) 0.0282(2) 0.0169(2) -0.00099(17) 0.00244(15) 0.00428(16)
O2 0.0216(6) 0.0374(7) 0.0216(6) -0.0061(5) -0.0019(5) 0.0062(5)
O4 0.0208(6) 0.0310(6) 0.0223(6) -0.0055(5) 0.0014(4) 0.0022(5)
O3 0.0176(5) 0.0258(6) 0.0200(5) -0.0017(5) 0.0016(4) 0.0023(4)
O1 0.0196(5) 0.0321(6) 0.0201(6) -0.0029(5) 0.0005(4) 0.0046(5)
C11 0.0215(7) 0.0273(8) 0.0187(7) 0.0013(6) 0.0025(6) 0.0005(6)
C1 0.0208(7) 0.0226(8) 0.0192(7) -0.0008(6) 0.0028(6) 0.0009(6)
N1 0.0230(7) 0.0416(9) 0.0328(8) -0.0061(7) 0.0018(6) 0.0035(6)
C10 0.0216(7) 0.0206(8) 0.0176(7) 0.0008(6) 0.0040(6) 0.0018(6)
C6 0.0207(7) 0.0245(8) 0.0204(8) -0.0014(6) 0.0018(6) 0.0001(6)
C2 0.0207(7) 0.0254(8) 0.0190(7) -0.0012(6) 0.0016(6) 0.0007(6)
N2 0.0223(8) 0.0626(11) 0.0278(8) 0.0010(8) 0.0031(6) 0.0069(7)
C5 0.0244(8) 0.0328(9) 0.0203(8) -0.0051(7) 0.0024(6) 0.0003(7)
C18 0.0243(9) 0.0417(10) 0.0211(8) 0.0013(7) 0.0064(6) 0.0053(7)
C16 0.0247(8) 0.0277(8) 0.0196(7) -0.0015(7) 0.0050(6) 0.0022(6)
C12 0.0196(8) 0.0321(9) 0.0214(8) 0.0042(7) 0.0034(6) 0.0026(6)
C14 0.0248(8) 0.0300(9) 0.0189(7) -0.0018(7) 0.0045(6) 0.0027(6)
C4 0.0229(8) 0.0311(9) 0.0233(8) -0.0039(7) 0.0059(6) 0.0006(6)
C13 0.0251(8) 0.0348(9) 0.0211(8) -0.0006(7) 0.0080(6) 0.0062(7)
C15 0.0212(7) 0.0227(8) 0.0183(7) 0.0019(6) 0.0028(6) 0.0007(6)
C3 0.0189(7) 0.0230(8) 0.0246(8) 0.0005(6) 0.0027(6) 0.0001(6)
C9 0.0210(8) 0.0287(9) 0.0250(8) -0.0045(7) 0.0055(6) 0.0000(6)
B2 0.0213(8) 0.0209(8) 0.0193(8) 0.0005(7) 0.0032(6) 0.0005(7)
C7 0.0330(9) 0.0332(9) 0.0202(8) -0.0036(7) -0.0005(7) 0.0087(7)
C17 0.0266(8) 0.0263(8) 0.0276(8) -0.0036(7) 0.0031(6) 0.0028(7)
C8 0.0264(8) 0.0427(11) 0.0288(9) 0.0069(8) 0.0081(7) 0.0045(8)
B1 0.0224(9) 0.0256(9) 0.0205(9) -0.0014(7) 0.0016(7) 0.0024(7)

loop_
_atom_type_symbol
_atom_type_description
_atom_type_scat_dispersion_real
_atom_type_scat_dispersion_imag
_atom_type_scat_source
C C 0.0181 0.0091 'International Tables Vol C Tables 4.2.6.8 and 6.1.1.4'
H H 0.0000 0.0000 'International Tables Vol C Tables 4.2.6.8 and 6.1.1.4'
B B 0.0090 0.0039 'International Tables Vol C Tables 4.2.6.8 and 6.1.1.4'
N N 0.0311 0.0180 'International Tables Vol C Tables 4.2.6.8 and 6.1.1.4'
O O 0.0492 0.0322 'International Tables Vol C Tables 4.2.6.8 and 6.1.1.4'
Si Si 0.2541 0.3302 'International Tables Vol C Tables 4.2.6.8 and 6.1.1.4'

loop_
_geom_angle_atom_site_label_1
_geom_angle_atom_site_label_2
_geom_angle_atom_site_label_3
_geom_angle
_geom_angle_site_symmetry_1
_geom_angle_site_symmetry_3
_geom_angle_publ_flag
O3 Si1 C17 109.03(7) . . ?
O3 Si1 C16 110.28(7) . . ?
C17 Si1 C16 112.26(8) . . ?
O3 Si1 C10 94.42(6) . . ?
C17 Si1 C10 117.10(7) . . ?
C16 Si1 C10 112.22(7) . . ?
O1 Si2 C7 109.92(7) . . ?
O1 Si2 C8 110.26(8) . . ?
C7 Si2 C8 112.05(9) . . ?
O1 Si2 C1 94.47(6) . . ?
C7 Si2 C1 115.35(8) . . ?
C8 Si2 C1 113.40(8) . . ?
B1 O2 H2A 115.3(16) . . ?
B2 O4 H4A 113.4(17) . . ?
B2 O3 Si1 113.35(10) . . ?
B1 O1 Si2 113.66(10) . . ?
C10 C11 C12 119.23(15) . . ?
C10 C11 H11 120.4 . . ?
C12 C11 H11 120.4 . . ?
C2 C1 C6 120.05(14) . . ?
C2 C1 Si2 132.06(12) . . ?
C6 C1 Si2 107.87(11) . . ?
C11 C10 C15 119.52(14) . . ?
C11 C10 Si1 132.53(12) . . ?
C15 C10 Si1 107.78(11) . . ?
C5 C6 C1 120.15(15) . . ?
C5 C6 B1 128.39(15) . . ?
C1 C6 B1 111.45(14) . . ?
C1 C2 C3 119.07(15) . . ?
C1 C2 H2 120.5 . . ?
C3 C2 H2 120.5 . . ?
C4 C5 C6 119.97(15) . . ?
C4 C5 H5 120.0 . . ?
C6 C5 H5 120.0 . . ?
N2 C18 C12 177.70(18) . . ?
Si1 C16 H16A 109.5 . . ?
Si1 C16 H16B 109.5 . . ?
H16A C16 H16B 109.5 . . ?
Si1 C16 H16C 109.5 . . ?
H16A C16 H16C 109.5 . . ?
H16B C16 H16C 109.5 . . ?
C11 C12 C13 121.64(15) . . ?
C11 C12 C18 118.88(15) . . ?
C13 C12 C18 119.46(15) . . ?
C13 C14 C15 120.14(15) . . ?
C13 C14 H14 119.9 . . ?
C15 C14 H14 119.9 . . ?
C5 C4 C3 119.41(15) . . ?
C5 C4 H4 120.3 . . ?
C3 C4 H4 120.3 . . ?
C14 C13 C12 118.97(15) . . ?
C14 C13 H13 120.5 . . ?
C12 C13 H13 120.5 . . ?
C14 C15 C10 120.46(15) . . ?
C14 C15 B2 128.13(15) . . ?
C10 C15 B2 111.41(14) . . ?
C4 C3 C2 121.35(15) . . ?
C4 C3 C9 119.99(15) . . ?
C2 C3 C9 118.66(15) . . ?
N1 C9 C3 177.07(18) . . ?
O4 B2 O3 124.09(15) . . ?
O4 B2 C15 123.04(15) . . ?
O3 B2 C15 112.87(14) . . ?
Si2 C7 H7A 109.5 . . ?
Si2 C7 H7B 109.5 . . ?
H7A C7 H7B 109.5 . . ?
Si2 C7 H7C 109.5 . . ?
H7A C7 H7C 109.5 . . ?
H7B C7 H7C 109.5 . . ?
Si1 C17 H17A 109.5 . . ?
Si1 C17 H17B 109.5 . . ?
H17A C17 H17B 109.5 . . ?
Si1 C17 H17C 109.5 . . ?
H17A C17 H17C 109.5 . . ?
H17B C17 H17C 109.5 . . ?
Si2 C8 H8A 109.5 . . ?
Si2 C8 H8B 109.5 . . ?
H8A C8 H8B 109.5 . . ?
Si2 C8 H8C 109.5 . . ?
H8A C8 H8C 109.5 . . ?
H8B C8 H8C 109.5 . . ?
O2 B1 O1 123.87(15) . . ?
O2 B1 C6 123.68(15) . . ?
O1 B1 C6 112.45(14) . . ?

loop_
_geom_bond_atom_site_label_1
_geom_bond_atom_site_label_2
_geom_bond_distance
_geom_bond_site_symmetry_2
_geom_bond_publ_flag
Si1 O3 1.6966(11) . ?
Si1 C17 1.8448(17) . ?
Si1 C16 1.8477(17) . ?
Si1 C10 1.8788(16) . ?
Si2 O1 1.6923(12) . ?
Si2 C7 1.8418(18) . ?
Si2 C8 1.8431(18) . ?
Si2 C1 1.8761(16) . ?
O2 B1 1.344(2) . ?
O2 H2A 0.81(2) . ?
O4 B2 1.342(2) . ?
O4 H4A 0.83(2) . ?
O3 B2 1.386(2) . ?
O1 B1 1.388(2) . ?
C11 C10 1.388(2) . ?
C11 C12 1.398(2) . ?
C11 H11 0.9500 . ?
C1 C2 1.386(2) . ?
C1 C6 1.411(2) . ?
N1 C9 1.149(2) . ?
C10 C15 1.411(2) . ?
C6 C5 1.396(2) . ?
C6 B1 1.576(2) . ?
C2 C3 1.398(2) . ?
C2 H2 0.9500 . ?
N2 C18 1.149(2) . ?
C5 C4 1.389(2) . ?
C5 H5 0.9500 . ?
C18 C12 1.446(2) . ?
C16 H16A 0.9800 . ?
C16 H16B 0.9800 . ?
C16 H16C 0.9800 . ?
C12 C13 1.398(2) . ?
C14 C13 1.387(2) . ?
C14 C15 1.398(2) . ?
C14 H14 0.9500 . ?
C4 C3 1.397(2) . ?
C4 H4 0.9500 . ?
C13 H13 0.9500 . ?
C15 B2 1.572(2) . ?
C3 C9 1.444(2) . ?
C7 H7A 0.9800 . ?
C7 H7B 0.9800 . ?
C7 H7C 0.9800 . ?
C17 H17A 0.9800 . ?
C17 H17B 0.9800 . ?
C17 H17C 0.9800 . ?
C8 H8A 0.9800 . ?
C8 H8B 0.9800 . ?
C8 H8C 0.9800 . ?

loop_
_geom_hbond_atom_site_label_D
_geom_hbond_atom_site_label_H
_geom_hbond_atom_site_label_A
_geom_hbond_distance_DH
_geom_hbond_distance_HA
_geom_hbond_distance_DA
_geom_hbond_angle_DHA
_geom_hbond_site_symmetry_A
O2 H2A O3 0.81(2) 1.97(2) 2.7806(16) 173(2) .

loop_
_geom_torsion_atom_site_label_1
_geom_torsion_atom_site_label_2
_geom_torsion_atom_site_label_3
_geom_torsion_atom_site_label_4
_geom_torsion
_geom_torsion_site_symmetry_1
_geom_torsion_site_symmetry_2
_geom_torsion_site_symmetry_3
_geom_torsion_site_symmetry_4
_geom_torsion_publ_flag
C17 Si1 O3 B2 -122.18(12) . . . . ?
C16 Si1 O3 B2 114.14(12) . . . . ?
C10 Si1 O3 B2 -1.52(12) . . . . ?
C7 Si2 O1 B1 122.10(13) . . . . ?
C8 Si2 O1 B1 -113.88(13) . . . . ?
C1 Si2 O1 B1 3.09(13) . . . . ?
O1 Si2 C1 C2 178.93(16) . . . . ?
C7 Si2 C1 C2 64.40(18) . . . . ?
C8 Si2 C1 C2 -66.72(18) . . . . ?
O1 Si2 C1 C6 -2.76(12) . . . . ?
C7 Si2 C1 C6 -117.28(12) . . . . ?
C8 Si2 C1 C6 111.59(13) . . . . ?
C12 C11 C10 C15 2.2(2) . . . . ?
C12 C11 C10 Si1 -172.43(13) . . . . ?
O3 Si1 C10 C11 178.67(16) . . . . ?
C17 Si1 C10 C11 -67.32(18) . . . . ?
C16 Si1 C10 C11 64.65(18) . . . . ?
O3 Si1 C10 C15 3.56(12) . . . . ?
C17 Si1 C10 C15 117.57(12) . . . . ?
C16 Si1 C10 C15 -110.46(12) . . . . ?
C2 C1 C6 C5 0.9(2) . . . . ?
Si2 C1 C6 C5 -177.66(13) . . . . ?
C2 C1 C6 B1 -179.72(15) . . . . ?
Si2 C1 C6 B1 1.73(17) . . . . ?
C6 C1 C2 C3 -0.1(2) . . . . ?
Si2 C1 C2 C3 178.07(13) . . . . ?
C1 C6 C5 C4 -1.1(3) . . . . ?
B1 C6 C5 C4 179.65(16) . . . . ?
C10 C11 C12 C13 -1.5(3) . . . . ?
C10 C11 C12 C18 176.61(15) . . . . ?
C6 C5 C4 C3 0.4(3) . . . . ?
C15 C14 C13 C12 1.7(3) . . . . ?
C11 C12 C13 C14 -0.5(3) . . . . ?
C18 C12 C13 C14 -178.58(16) . . . . ?
C13 C14 C15 C10 -1.0(2) . . . . ?
C13 C14 C15 B2 178.09(16) . . . . ?
C11 C10 C15 C14 -1.0(2) . . . . ?
Si1 C10 C15 C14 174.82(13) . . . . ?
C11 C10 C15 B2 179.77(14) . . . . ?
Si1 C10 C15 B2 -4.37(16) . . . . ?
C5 C4 C3 C2 0.4(3) . . . . ?
C5 C4 C3 C9 179.65(16) . . . . ?
C1 C2 C3 C4 -0.6(2) . . . . ?
C1 C2 C3 C9 -179.84(15) . . . . ?
Si1 O3 B2 O4 179.28(13) . . . . ?
Si1 O3 B2 C15 -0.78(17) . . . . ?
C14 C15 B2 O4 4.4(3) . . . . ?
C10 C15 B2 O4 -176.45(15) . . . . ?
C14 C15 B2 O3 -175.51(16) . . . . ?
C10 C15 B2 O3 3.6(2) . . . . ?
Si2 O1 B1 O2 176.89(14) . . . . ?
Si2 O1 B1 C6 -2.56(18) . . . . ?
C5 C6 B1 O2 0.2(3) . . . . ?
C1 C6 B1 O2 -179.10(16) . . . . ?
C5 C6 B1 O1 179.67(16) . . . . ?
C1 C6 B1 O1 0.3(2) . . . . ?
